data_7009823
loop_
_publ_author_name
'Zhang, Qian-Feng'
'Lau, Kwok-Kin'
'Chim, Joyce L. C.'
'Wong, Terry K. T.'
'Wong, Wing-Tak'
'Williams, Ian D.'
'Leung, Wa-Hung'

_publ_contact_author
;
    ENTER NAME
 ENTER ADDRESS
;
_publ_section_title
;
 Dioxo- and nitrido-osmium complexes with imidodiphosphinochalcogenido
 ligands [N(QPR2)2]&#x2212; (Q&#x2005;=&#x2005;S or Se;
 R&#x2005;=&#x2005;Ph or Pri)
;
_journal_issue 17
_journal_name_full 'Journal of the Chemical Society, Dalton Transactions'
_journal_page_first 3027
_journal_paper_doi 10.1039/b003798m
_journal_year 2000
_chemical_formula_sum 'C49 H42 Cl2 N2 O2 Os P4 S4'
_chemical_formula_weight 1204.12
_space_group_IT_number 14
_symmetry_cell_setting monoclinic
_symmetry_Int_Tables_number 14
_symmetry_space_group_name_Hall '-P 2yab'
_symmetry_space_group_name_H-M 'P 1 21/a 1'
_audit_creation_date 'Fri May 24 15:49:31 1996'
_audit_creation_method 'from TEXRAY.INF file'
_cell_angle_alpha 90
_cell_angle_beta 101.50(2)
_cell_angle_gamma 90
_cell_formula_units_Z 4
_cell_length_a 13.289(1)
_cell_length_b 21.226(2)
_cell_length_c 18.002(2)
_cell_measurement_reflns_used 0
_cell_measurement_temperature 298.2
_cell_measurement_theta_max 0.0
_cell_measurement_theta_min 0.0
_cell_volume 4975.9(9)
_computing_cell_refinement 'MSC/AFC Diffractometer Control'
_computing_data_collection 'MSC/AFC Diffractometer Control'
_computing_data_reduction teXsan
_computing_publication_material teXsan
_computing_structure_refinement teXsan
_computing_structure_solution SIR88
_diffrn_ambient_temperature 298.2
_diffrn_measurement_device unknown
_diffrn_measurement_method 'omega scans with profile analysis'
_diffrn_orient_matrix_UB_11 0.00000
_diffrn_orient_matrix_UB_12 0.00000
_diffrn_orient_matrix_UB_13 0.00000
_diffrn_orient_matrix_UB_21 0.00000
_diffrn_orient_matrix_UB_22 0.00000
_diffrn_orient_matrix_UB_23 0.00000
_diffrn_orient_matrix_UB_31 0.00000
_diffrn_orient_matrix_UB_32 0.00000
_diffrn_orient_matrix_UB_33 0.00000
_diffrn_radiation_monochromator graphite
_diffrn_radiation_source 'X-ray tube'
_diffrn_radiation_type MoKalpha
_diffrn_radiation_wavelength 0.7107
_diffrn_reflns_av_R_equivalents 0.05
_diffrn_reflns_limit_h_max 11
_diffrn_reflns_limit_h_min 0
_diffrn_reflns_limit_k_max 18
_diffrn_reflns_limit_k_min -17
_diffrn_reflns_limit_l_max 15
_diffrn_reflns_limit_l_min -15
_diffrn_reflns_number 31452
_diffrn_reflns_theta_max 25.63
_diffrn_standards_decay_% 0.00
_diffrn_standards_interval_count 0
_diffrn_standards_number 0
_exptl_absorpt_coefficient_mu 3.006
_exptl_absorpt_correction_type 'inter-image scaling'
_exptl_crystal_colour brown
_exptl_crystal_density_diffrn 1.607
_exptl_crystal_description block
_exptl_crystal_F_000 2400.00
_exptl_crystal_size_max 0.230
_exptl_crystal_size_mid 0.190
_exptl_crystal_size_min 0.180
_refine_diff_density_max 0.52
_refine_diff_density_min -0.59
_refine_ls_extinction_method none
_refine_ls_goodness_of_fit_obs 2.155
_refine_ls_hydrogen_treatment noref
_refine_ls_matrix_type full
_refine_ls_number_parameters 312
_refine_ls_number_reflns 2816
_refine_ls_number_restraints 0
_refine_ls_R_factor_obs 0.0291
_refine_ls_shift/esd_max 0.0120
_refine_ls_structure_factor_coef F
_refine_ls_weighting_scheme sigma
_refine_ls_wR_factor_obs 0.0363
_reflns_number_observed 2816
_reflns_number_total 9527
_reflns_observed_criterion 3.00
_cod_data_source_file b003798m.txt
_cod_data_source_block wtwong014-WHL130
_cod_depositor_comments
;
The following automatic conversions were performed:

'_atom_site_thermal_displace_type' tag value 'Uij' was replaced with
'Uani' value 106 times.

Automatic conversion script
Id: cif_fix_values 1646 2011-03-28 12:23:43Z adriana 
;
_cod_original_sg_symbol_H-M 'P 21/a     '
_cod_original_formula_sum 'C49 H42 Cl2 N2 O2 P4 Os S4 '
_cod_database_code 7009823

loop_
_symmetry_equiv_pos_as_xyz
'   +x,   +y,   +z'
'1/2-x,1/2+y,   -z'
'   -x,   -y,   -z'
'1/2+x,1/2-y,   +z'

loop_
_atom_site_aniso_label
_atom_site_aniso_U_11
_atom_site_aniso_U_22
_atom_site_aniso_U_33
_atom_site_aniso_U_12
_atom_site_aniso_U_13
_atom_site_aniso_U_23
Os(1) 0.0273(3) 0.0244(3) 0.0257(3) 0.0018(2) 0.0033(2) 0.0024(2)
Cl(1) 0.232(5) 0.117(3) 0.127(3) -0.103(3) 0.013(3) 0.003(2)
Cl(2) 0.107(2) 0.155(3) 0.073(2) 0.031(2) 0.014(2) 0.007(2)
S(1) 0.028(1) 0.029(1) 0.053(2) -0.001(1) -0.001(1) -0.004(1)
S(2) 0.042(1) 0.023(1) 0.042(2) 0.003(1) -0.010(1) -0.001(1)
S(3) 0.033(1) 0.028(1) 0.046(2) 0.001(1) 0.012(1) -0.003(1)
S(4) 0.027(1) 0.030(1) 0.056(2) -0.002(1) 0.000(1) 0.007(1)
P(1) 0.028(1) 0.031(1) 0.039(2) 0.001(1) -0.001(1) -0.004(1)
P(2) 0.031(1) 0.023(1) 0.031(1) 0.003(1) 0.000(1) 0.001(1)
P(3) 0.031(1) 0.028(1) 0.033(2) 0.003(1) 0.004(1) -0.002(1)
P(4) 0.026(1) 0.032(1) 0.031(2) 0.003(1) 0.001(1) -0.001(1)

loop_
_atom_site_label
_atom_site_fract_x
_atom_site_fract_y
_atom_site_fract_z
_atom_site_U_iso_or_equiv
_atom_site_thermal_displace_type
_atom_site_calc_flag
_atom_site_calc_attached_atom
Os(1) 0.12519(2) 0.00222(1) 0.25454(2) 0.0261(1) Uani ? ?
Cl(1) 0.2673(3) 0.2024(2) 0.1052(2) 0.162(2) Uani ? ?
Cl(2) 0.2572(2) 0.0871(2) 0.0211(2) 0.112(1) Uani ? ?
S(1) 0.3119(2) 0.01465(10) 0.2875(1) 0.0382(7) Uani ? ?
S(2) 0.1114(2) -0.11022(10) 0.2213(1) 0.0381(7) Uani ? ?
S(3) 0.1388(1) 0.11759(10) 0.2745(1) 0.0349(7) Uani ? ?
S(4) -0.0626(2) -0.01107(9) 0.2207(1) 0.0388(8) Uani ? ?
P(1) 0.3784(2) -0.07236(10) 0.2966(1) 0.0339(8) Uani ? ?
P(2) 0.2172(2) -0.16059(9) 0.2947(1) 0.0293(7) Uani ? ?
P(3) 0.0117(2) 0.14466(10) 0.3132(1) 0.0308(7) Uani ? ?
P(4) -0.1193(2) 0.0769(1) 0.1966(1) 0.0304(7) Uani ? ?
O(1) 0.1295(4) 0.0152(2) 0.1595(3) 0.035(1) Uani ? ?
O(2) 0.1229(4) -0.0118(2) 0.3490(3) 0.039(2) Uani ? ?
N(1) 0.3188(4) -0.1250(3) 0.3335(3) 0.027(2) Uani ? ?
N(2) -0.0979(4) 0.1267(3) 0.2631(3) 0.030(2) Uani ? ?
C(1) 0.4997(6) -0.0593(3) 0.3604(4) 0.037(2) Uani ? ?
C(2) 0.5784(7) -0.0299(4) 0.3346(5) 0.058(3) Uani ? ?
C(3) 0.6701(8) -0.0145(5) 0.3884(7) 0.081(4) Uani ? ?
C(4) 0.6739(8) -0.0274(5) 0.4622(6) 0.080(3) Uani ? ?
C(5) 0.5992(8) -0.0575(4) 0.4877(6) 0.076(3) Uani ? ?
C(6) 0.5077(7) -0.0730(4) 0.4351(5) 0.054(3) Uani ? ?
C(7) 0.4052(6) -0.0960(3) 0.2068(4) 0.033(2) Uani ? ?
C(8) 0.3491(6) -0.0737(4) 0.1389(5) 0.040(2) Uani ? ?
C(9) 0.3661(7) -0.0968(4) 0.0710(5) 0.058(3) Uani ? ?
C(10) 0.4397(7) -0.1430(4) 0.0703(5) 0.064(3) Uani ? ?
C(11) 0.4967(7) -0.1651(4) 0.1362(5) 0.059(3) Uani ? ?
C(12) 0.4804(6) -0.1418(4) 0.2057(5) 0.051(3) Uani ? ?
C(13) 0.2441(5) -0.2280(3) 0.2407(4) 0.029(2) Uani ? ?
C(14) 0.2447(6) -0.2236(4) 0.1648(4) 0.038(2) Uani ? ?
C(15) 0.2766(6) -0.2755(4) 0.1259(5) 0.052(3) Uani ? ?
C(16) 0.3070(7) -0.3295(4) 0.1641(5) 0.059(3) Uani ? ?
C(17) 0.3036(7) -0.3357(4) 0.2388(6) 0.070(3) Uani ? ?
C(18) 0.2721(6) -0.2841(4) 0.2775(5) 0.053(3) Uani ? ?
C(19) 0.1602(6) -0.1944(3) 0.3680(4) 0.032(2) Uani ? ?
C(20) 0.2129(6) -0.1966(4) 0.4427(5) 0.052(3) Uani ? ?
C(21) 0.1681(7) -0.2278(4) 0.4962(5) 0.067(3) Uani ? ?
C(22) 0.0741(7) -0.2553(4) 0.4758(5) 0.063(3) Uani ? ?
C(23) 0.0218(7) -0.2540(4) 0.4024(5) 0.059(3) Uani ? ?
C(24) 0.0657(6) -0.2225(4) 0.3488(5) 0.052(3) Uani ? ?
C(25) 0.0172(6) 0.2287(3) 0.3198(4) 0.030(2) Uani ? ?
C(26) -0.0733(6) 0.2618(4) 0.3110(5) 0.043(2) Uani ? ?
C(27) -0.0733(7) 0.3264(4) 0.3232(5) 0.060(3) Uani ? ?
C(28) 0.0158(7) 0.3585(4) 0.3429(5) 0.061(3) Uani ? ?
C(29) 0.1089(7) 0.3279(5) 0.3510(5) 0.070(3) Uani ? ?
C(30) 0.1082(7) 0.2616(4) 0.3383(5) 0.061(3) Uani ? ?
C(31) 0.0191(6) 0.1181(3) 0.4078(4) 0.030(2) Uani ? ?
C(32) -0.0639(6) 0.0896(4) 0.4300(5) 0.050(3) Uani ? ?
C(33) -0.0584(7) 0.0735(4) 0.5063(6) 0.062(3) Uani ? ?
C(34) 0.0276(7) 0.0864(4) 0.5580(5) 0.054(3) Uani ? ?
C(35) 0.1091(7) 0.1147(4) 0.5388(5) 0.056(3) Uani ? ?
C(36) 0.1075(6) 0.1309(4) 0.4626(5) 0.051(3) Uani ? ?
C(37) -0.0818(5) 0.1064(3) 0.1131(4) 0.028(2) Uani ? ?
C(38) -0.0776(6) 0.0679(4) 0.0509(5) 0.043(2) Uani ? ?
C(39) -0.0532(7) 0.0928(4) -0.0145(5) 0.055(3) Uani ? ?
C(40) -0.0336(6) 0.1542(5) -0.0193(5) 0.056(3) Uani ? ?
C(41) -0.0376(7) 0.1939(4) 0.0398(5) 0.062(3) Uani ? ?
C(42) -0.0617(6) 0.1700(4) 0.1068(5) 0.048(3) Uani ? ?
C(43) -0.2568(6) 0.0687(4) 0.1703(4) 0.034(2) Uani ? ?
C(44) -0.3165(7) 0.1195(4) 0.1774(5) 0.063(3) Uani ? ?
C(45) -0.4268(8) 0.1138(5) 0.1540(6) 0.081(3) Uani ? ?
C(46) -0.4672(8) 0.0604(5) 0.1249(6) 0.075(3) Uani ? ?
C(47) -0.4088(8) 0.0098(5) 0.1170(6) 0.074(3) Uani ? ?
C(48) -0.3007(7) 0.0137(4) 0.1404(5) 0.055(3) Uani ? ?
C(49) 0.2302(8) 0.1256(5) 0.1002(6) 0.084(3) Uani ? ?
H(1) 0.5721 -0.0200 0.2822 0.0685 Uani ? ?
H(2) 0.7268 0.0045 0.3723 0.0974 Uani ? ?
H(3) 0.7329 -0.0143 0.4979 0.0962 Uani ? ?
H(4) 0.6070 -0.0683 0.5398 0.0907 Uani ? ?
H(5) 0.4520 -0.0928 0.4521 0.0639 Uani ? ?
H(6) 0.2983 -0.0422 0.1391 0.0481 Uani ? ?
H(7) 0.3277 -0.0810 0.0246 0.0688 Uani ? ?
H(8) 0.4503 -0.1593 0.0233 0.0763 Uani ? ?
H(9) 0.5474 -0.1967 0.1353 0.0704 Uani ? ?
H(10) 0.5208 -0.1570 0.2518 0.0608 Uani ? ?
H(11) 0.2235 -0.1855 0.1383 0.0456 Uani ? ?
H(12) 0.2765 -0.2726 0.0732 0.0623 Uani ? ?
H(13) 0.3315 -0.3636 0.1385 0.0709 Uani ? ?
H(14) 0.3211 -0.3745 0.2644 0.0833 Uani ? ?
H(15) 0.2708 -0.2878 0.3300 0.0629 Uani ? ?
H(16) 0.2782 -0.1769 0.4571 0.0626 Uani ? ?
H(17) 0.2035 -0.2299 0.5476 0.0794 Uani ? ?
H(18) 0.0444 -0.2757 0.5131 0.0759 Uani ? ?
H(19) -0.0429 -0.2746 0.3879 0.0703 Uani ? ?
H(20) 0.0287 -0.2199 0.2978 0.0626 Uani ? ?
H(21) -0.1369 0.2401 0.2964 0.0517 Uani ? ?
H(22) -0.1368 0.3483 0.3177 0.0720 Uani ? ?
H(23) 0.0143 0.4027 0.3512 0.0724 Uani ? ?
H(24) 0.1717 0.3503 0.3645 0.0841 Uani ? ?
H(25) 0.1716 0.2396 0.3429 0.0724 Uani ? ?
H(26) -0.1246 0.0809 0.3935 0.0593 Uani ? ?
H(27) -0.1150 0.0534 0.5215 0.0744 Uani ? ?
H(28) 0.0303 0.0750 0.6094 0.0644 Uani ? ?
H(29) 0.1680 0.1238 0.5767 0.0678 Uani ? ?
H(30) 0.1657 0.1503 0.4486 0.0609 Uani ? ?
H(31) -0.0917 0.0241 0.0534 0.0516 Uani ? ?
H(32) -0.0505 0.0660 -0.0564 0.0650 Uani ? ?
H(33) -0.0168 0.1705 -0.0645 0.0663 Uani ? ?
H(34) -0.0236 0.2376 0.0357 0.0740 Uani ? ?
H(35) -0.0642 0.1975 0.1480 0.0576 Uani ? ?
H(36) -0.2864 0.1581 0.1979 0.0749 Uani ? ?
H(37) -0.4700 0.1488 0.1588 0.0958 Uani ? ?
H(38) -0.5398 0.0573 0.1091 0.0891 Uani ? ?
H(39) -0.4400 -0.0282 0.0960 0.0885 Uani ? ?
H(40) -0.2590 -0.0219 0.1355 0.0654 Uani ? ?
H(41) 0.2650 0.1046 0.1444 0.0993 Uani ? ?
H(42) 0.1582 0.1240 0.0979 0.0993 Uani ? ?

loop_
_atom_type_symbol
_atom_type_oxidation_number
_atom_type_number_in_cell
_atom_type_scat_dispersion_real
_atom_type_scat_dispersion_imag
_atom_type_scat_source
Os 0 4 -1.216 7.603 'International Tables'
O 0 8 0.011 0.006 'International Tables'
P 0 16 0.102 0.094 'International Tables'
S 0 16 0.125 0.123 'International Tables'
N 0 8 0.006 0.003 'International Tables'
C 0 196 0.003 0.002 'International Tables'
H 0 168 0.000 0.000 'International Tables'
Cl 0 8 0.148 0.159 'International Tables'

loop_
_geom_angle_atom_site_label_1
_geom_angle_atom_site_label_2
_geom_angle_atom_site_label_3
_geom_angle
_geom_angle_site_symmetry_1
_geom_angle_site_symmetry_2
_geom_angle_site_symmetry_3
_geom_angle_publ_flag
S(1) Os(1) S(2) 100.75(7) ? ? ? yes
S(1) Os(1) S(3) 79.46(7) ? ? ? yes
S(1) Os(1) S(4) 179.54(7) ? ? ? yes
S(1) Os(1) O(1) 89.5(2) ? ? ? yes
S(1) Os(1) O(2) 89.8(2) ? ? ? yes
S(2) Os(1) S(3) 174.32(7) ? ? ? yes
S(2) Os(1) S(4) 78.82(7) ? ? ? yes
S(2) Os(1) O(1) 86.0(2) ? ? ? yes
S(2) Os(1) O(2) 93.3(2) ? ? ? yes
S(3) Os(1) S(4) 100.95(7) ? ? ? yes
S(3) Os(1) O(1) 88.3(2) ? ? ? yes
S(3) Os(1) O(2) 92.4(2) ? ? ? yes
S(4) Os(1) O(1) 90.3(2) ? ? ? yes
S(4) Os(1) O(2) 90.4(2) ? ? ? yes
O(1) Os(1) O(2) 178.9(2) ? ? ? yes
Os(1) S(1) P(1) 108.9(1) ? ? ? yes
Os(1) S(2) P(2) 110.2(1) ? ? ? yes
Os(1) S(3) P(3) 106.7(1) ? ? ? yes
Os(1) S(4) P(4) 105.2(1) ? ? ? yes
S(1) P(1) N(1) 115.2(2) ? ? ? yes
S(1) P(1) C(1) 103.3(3) ? ? ? yes
S(1) P(1) C(7) 110.0(3) ? ? ? yes
N(1) P(1) C(1) 107.4(3) ? ? ? yes
N(1) P(1) C(7) 112.6(3) ? ? ? yes
C(1) P(1) C(7) 107.7(4) ? ? ? yes
S(2) P(2) N(1) 117.0(2) ? ? ? yes
S(2) P(2) C(13) 104.6(2) ? ? ? yes
S(2) P(2) C(19) 110.4(3) ? ? ? yes
N(1) P(2) C(13) 111.9(3) ? ? ? yes
N(1) P(2) C(19) 108.3(3) ? ? ? yes
C(13) P(2) C(19) 103.7(4) ? ? ? yes
S(3) P(3) N(2) 117.7(3) ? ? ? yes
S(3) P(3) C(25) 106.2(3) ? ? ? yes
S(3) P(3) C(31) 110.3(3) ? ? ? yes
N(2) P(3) C(25) 107.2(3) ? ? ? yes
N(2) P(3) C(31) 109.6(3) ? ? ? yes
C(25) P(3) C(31) 105.0(3) ? ? ? yes
S(4) P(4) N(2) 116.8(2) ? ? ? yes
S(4) P(4) C(37) 110.4(3) ? ? ? yes
S(4) P(4) C(43) 106.3(3) ? ? ? yes
N(2) P(4) C(37) 111.4(3) ? ? ? yes
N(2) P(4) C(43) 106.5(3) ? ? ? yes
C(37) P(4) C(43) 104.5(3) ? ? ? yes
P(1) N(1) P(2) 127.1(4) ? ? ? yes
P(3) N(2) P(4) 126.4(4) ? ? ? yes
P(1) C(1) C(2) 119.9(6) ? ? ? yes
P(1) C(1) C(6) 118.7(6) ? ? ? yes
C(2) C(1) C(6) 121.1(7) ? ? ? yes
C(1) C(2) C(3) 118.4(9) ? ? ? yes
C(2) C(3) C(4) 118(1) ? ? ? yes
C(3) C(4) C(5) 123.5(10) ? ? ? yes
C(4) C(5) C(6) 118.4(9) ? ? ? yes
C(1) C(6) C(5) 119.8(9) ? ? ? yes
P(1) C(7) C(8) 122.1(6) ? ? ? yes
P(1) C(7) C(12) 118.6(6) ? ? ? yes
C(8) C(7) C(12) 119.1(8) ? ? ? yes
C(7) C(8) C(9) 120.5(7) ? ? ? yes
C(8) C(9) C(10) 120.1(8) ? ? ? yes
C(9) C(10) C(11) 120.5(9) ? ? ? yes
C(10) C(11) C(12) 120.0(8) ? ? ? yes
C(7) C(12) C(11) 119.8(7) ? ? ? yes
P(2) C(13) C(14) 121.7(6) ? ? ? yes
P(2) C(13) C(18) 119.3(6) ? ? ? yes
C(14) C(13) C(18) 118.9(7) ? ? ? yes
C(13) C(14) C(15) 120.2(7) ? ? ? yes
C(14) C(15) C(16) 119.7(8) ? ? ? yes
C(15) C(16) C(17) 121.1(9) ? ? ? yes
C(16) C(17) C(18) 119.1(8) ? ? ? yes
C(13) C(18) C(17) 120.9(8) ? ? ? yes
P(2) C(19) C(20) 121.3(6) ? ? ? yes
P(2) C(19) C(24) 119.2(6) ? ? ? yes
C(20) C(19) C(24) 119.4(8) ? ? ? yes
C(19) C(20) C(21) 118.8(8) ? ? ? yes
C(20) C(21) C(22) 120.7(8) ? ? ? yes
C(21) C(22) C(23) 121.1(9) ? ? ? yes
C(22) C(23) C(24) 118.5(8) ? ? ? yes
C(19) C(24) C(23) 121.5(8) ? ? ? yes
P(3) C(25) C(26) 118.5(6) ? ? ? yes
P(3) C(25) C(30) 122.9(6) ? ? ? yes
C(26) C(25) C(30) 118.4(7) ? ? ? yes
C(25) C(26) C(27) 120.9(7) ? ? ? yes
C(26) C(27) C(28) 120.7(8) ? ? ? yes
C(27) C(28) C(29) 120.8(9) ? ? ? yes
C(28) C(29) C(30) 118.1(8) ? ? ? yes
C(25) C(30) C(29) 121.0(8) ? ? ? yes
P(3) C(31) C(32) 121.4(6) ? ? ? yes
P(3) C(31) C(36) 119.4(6) ? ? ? yes
C(32) C(31) C(36) 119.0(7) ? ? ? yes
C(31) C(32) C(33) 120.0(7) ? ? ? yes
C(32) C(33) C(34) 119.8(9) ? ? ? yes
C(33) C(34) C(35) 121.9(9) ? ? ? yes
C(34) C(35) C(36) 120.2(8) ? ? ? yes
C(31) C(36) C(35) 119.0(8) ? ? ? yes
P(4) C(37) C(38) 122.1(6) ? ? ? yes
P(4) C(37) C(42) 120.1(6) ? ? ? yes
C(38) C(37) C(42) 117.8(7) ? ? ? yes
C(37) C(38) C(39) 120.7(7) ? ? ? yes
C(38) C(39) C(40) 120.6(8) ? ? ? yes
C(39) C(40) C(41) 120.9(9) ? ? ? yes
C(40) C(41) C(42) 119.8(8) ? ? ? yes
C(37) C(42) C(41) 120.3(8) ? ? ? yes
P(4) C(43) C(44) 118.6(6) ? ? ? yes
P(4) C(43) C(48) 121.1(6) ? ? ? yes
C(44) C(43) C(48) 120.2(7) ? ? ? yes
C(43) C(44) C(45) 118.8(8) ? ? ? yes
C(44) C(45) C(46) 119.8(10) ? ? ? yes
C(45) C(46) C(47) 121.9(10) ? ? ? yes
C(46) C(47) C(48) 119.6(9) ? ? ? yes
C(43) C(48) C(47) 119.6(8) ? ? ? yes
Cl(1) C(49) Cl(2) 112.9(6) ? ? ? yes

loop_
_geom_bond_atom_site_label_1
_geom_bond_atom_site_label_2
_geom_bond_distance
_geom_bond_site_symmetry_1
_geom_bond_site_symmetry_2
_geom_bond_publ_flag
Os(1) S(1) 2.448(2) ? ? yes
Os(1) S(2) 2.458(2) ? ? yes
Os(1) S(3) 2.477(2) ? ? yes
Os(1) S(4) 2.465(2) ? ? yes
Os(1) O(1) 1.745(5) ? ? yes
Os(1) O(2) 1.732(5) ? ? yes
Cl(1) C(49) 1.70(1) ? ? yes
Cl(2) C(49) 1.74(1) ? ? yes
S(1) P(1) 2.040(3) ? ? yes
S(2) P(2) 2.031(3) ? ? yes
S(3) P(3) 2.034(3) ? ? yes
S(4) P(4) 2.029(3) ? ? yes
P(1) N(1) 1.589(6) ? ? yes
P(1) C(1) 1.804(7) ? ? yes
P(1) C(7) 1.795(8) ? ? yes
P(2) N(1) 1.583(6) ? ? yes
P(2) C(13) 1.805(8) ? ? yes
P(2) C(19) 1.797(9) ? ? yes
P(3) N(2) 1.599(6) ? ? yes
P(3) C(25) 1.789(8) ? ? yes
P(3) C(31) 1.777(8) ? ? yes
P(4) N(2) 1.580(6) ? ? yes
P(4) C(37) 1.789(8) ? ? yes
P(4) C(43) 1.802(8) ? ? yes
C(1) C(2) 1.38(1) ? ? yes
C(1) C(6) 1.36(1) ? ? yes
C(2) C(3) 1.44(1) ? ? yes
C(3) C(4) 1.35(2) ? ? yes
C(4) C(5) 1.34(2) ? ? yes
C(5) C(6) 1.42(1) ? ? yes
C(7) C(8) 1.38(1) ? ? yes
C(7) C(12) 1.40(1) ? ? yes
C(8) C(9) 1.38(1) ? ? yes
C(9) C(10) 1.39(1) ? ? yes
C(10) C(11) 1.36(1) ? ? yes
C(11) C(12) 1.40(1) ? ? yes
C(13) C(14) 1.37(1) ? ? yes
C(13) C(18) 1.38(1) ? ? yes
C(14) C(15) 1.41(1) ? ? yes
C(15) C(16) 1.36(1) ? ? yes
C(16) C(17) 1.36(1) ? ? yes
C(17) C(18) 1.41(1) ? ? yes
C(19) C(20) 1.39(1) ? ? yes
C(19) C(24) 1.37(1) ? ? yes
C(20) C(21) 1.40(1) ? ? yes
C(21) C(22) 1.36(1) ? ? yes
C(22) C(23) 1.36(1) ? ? yes
C(23) C(24) 1.39(1) ? ? yes
C(25) C(26) 1.37(1) ? ? yes
C(25) C(30) 1.38(1) ? ? yes
C(26) C(27) 1.39(1) ? ? yes
C(27) C(28) 1.35(1) ? ? yes
C(28) C(29) 1.38(1) ? ? yes
C(29) C(30) 1.42(1) ? ? yes
C(31) C(32) 1.39(1) ? ? yes
C(31) C(36) 1.40(1) ? ? yes
C(32) C(33) 1.40(1) ? ? yes
C(33) C(34) 1.35(1) ? ? yes
C(34) C(35) 1.34(1) ? ? yes
C(35) C(36) 1.41(1) ? ? yes
C(37) C(38) 1.40(1) ? ? yes
C(37) C(42) 1.38(1) ? ? yes
C(38) C(39) 1.39(1) ? ? yes
C(39) C(40) 1.34(1) ? ? yes
C(40) C(41) 1.37(1) ? ? yes
C(41) C(42) 1.40(1) ? ? yes
C(43) C(44) 1.36(1) ? ? yes
C(43) C(48) 1.37(1) ? ? yes
C(44) C(45) 1.45(1) ? ? yes
C(45) C(46) 1.32(1) ? ? yes
C(46) C(47) 1.35(1) ? ? yes
C(47) C(48) 1.42(1) ? ? yes
